data_4504196
loop_
_publ_author_name
'Montney, Matthew R.'
'Mallika Krishnan, Subhashree'
'Patel, Niral M.'
'Supkowski, Ronald M.'
'LaDuca, Robert L.'

_publ_section_title
;
 Divalent Metal Succinate/4,4&#x2018;-Dipyridylamine Extended
 Solids:&#x00A0; From Helical Chains to Diverse Three-Dimensional Networks
 Featuring Double, Quadruple, or Self-Interpenetration
;
_journal_issue 6
_journal_name_full 'Crystal Growth &amp; Design'
_journal_page_first 1145
_journal_paper_doi 10.1021/cg070008l
_journal_volume 7
_journal_year 2007
_chemical_formula_sum 'C22 H20 Cl N6 Ni O2'
_chemical_formula_weight 494.60
_chemical_name_systematic
; 
 ? 
;
_space_group_IT_number 60
_symmetry_cell_setting orthorhombic
_symmetry_space_group_name_Hall '-P 2n 2ab'
_symmetry_space_group_name_H-M 'P b c n'
_atom_sites_solution_hydrogens geom
_atom_sites_solution_primary direct
_atom_sites_solution_secondary difmap
_audit_creation_method SHELXL-97
_cell_angle_alpha 90.00
_cell_angle_beta 90.00
_cell_angle_gamma 90.00
_cell_formula_units_Z 8
_cell_length_a 15.8537(16)
_cell_length_b 16.7071(17)
_cell_length_c 16.6416(17)
_cell_measurement_temperature 173(2)
_cell_volume 4407.8(8)
_computing_structure_refinement 'SHELXL-97 (Sheldrick, 1997)'
_computing_structure_solution 'SHELXS-97 (Sheldrick, 1990)'
_diffrn_ambient_temperature 173(2)
_diffrn_measured_fraction_theta_full 1.000
_diffrn_measured_fraction_theta_max 0.993
_diffrn_radiation_monochromator graphite
_diffrn_radiation_source 'fine-focus sealed tube'
_diffrn_radiation_type MoK\a
_diffrn_radiation_wavelength 0.71073
_diffrn_reflns_av_R_equivalents 0.0301
_diffrn_reflns_av_sigmaI/netI 0.0170
_diffrn_reflns_limit_h_max 20
_diffrn_reflns_limit_h_min -20
_diffrn_reflns_limit_k_max 21
_diffrn_reflns_limit_k_min -22
_diffrn_reflns_limit_l_max 22
_diffrn_reflns_limit_l_min -22
_diffrn_reflns_number 50767
_diffrn_reflns_theta_full 25.00
_diffrn_reflns_theta_max 28.30
_diffrn_reflns_theta_min 1.77
_exptl_absorpt_coefficient_mu 1.034
_exptl_absorpt_correction_T_max 1
_exptl_absorpt_correction_T_min 0.883
_exptl_absorpt_correction_type multi-scan
_exptl_absorpt_process_details SADABS
_exptl_crystal_colour blue
_exptl_crystal_density_diffrn 1.491
_exptl_crystal_density_method 'not measured'
_exptl_crystal_description block
_exptl_crystal_F_000 2040
_exptl_crystal_size_max 0.42
_exptl_crystal_size_mid 0.26
_exptl_crystal_size_min 0.26
_refine_diff_density_max 0.739
_refine_diff_density_min -0.525
_refine_diff_density_rms 0.069
_refine_ls_extinction_method none
_refine_ls_goodness_of_fit_ref 1.087
_refine_ls_hydrogen_treatment mixed
_refine_ls_matrix_type full
_refine_ls_number_parameters 304
_refine_ls_number_reflns 5443
_refine_ls_number_restraints 2
_refine_ls_restrained_S_all 1.087
_refine_ls_R_factor_all 0.0445
_refine_ls_R_factor_gt 0.0370
_refine_ls_shift/su_max 0.000
_refine_ls_shift/su_mean 0.000
_refine_ls_structure_factor_coef Fsqd
_refine_ls_weighting_details 'calc w=1/[\s^2^(Fo^2^)+(0.0379P)^2^+5.2103P] where P=(Fo^2^+2Fc^2^)/3'
_refine_ls_weighting_scheme calc
_refine_ls_wR_factor_gt 0.0880
_refine_ls_wR_factor_ref 0.0918
_reflns_number_gt 4773
_reflns_number_total 5443
_reflns_threshold_expression >2sigma(I)
_cod_data_source_file cg070008lsi20070103_041402.cif
_cod_data_source_block nisucdpacl
_cod_depositor_comments
;
The following automatic conversions were performed:

'_symmetry_cell_setting' value 'Orthorhombic' changed to
'orthorhombic' according to
/home/saulius/struct/CIF-dictionaries/cif_core.dic dictionary named
'cif_core.dic' version 2.4.1 from 2010-06-29.

Automatic conversion script
Id: cif_fix_values 1715 2011-07-08 13:25:40Z adriana 
;
_cod_original_cell_volume 4407.9(8)
_cod_original_sg_symbol_H-M Pbcn
_cod_database_code 4504196

loop_
_symmetry_equiv_pos_as_xyz
'x, y, z'
'-x+1/2, -y+1/2, z+1/2'
'-x, y, -z+1/2'
'x+1/2, -y+1/2, -z'
'-x, -y, -z'
'x-1/2, y-1/2, -z-1/2'
'x, -y, z-1/2'
'-x-1/2, y-1/2, z'

loop_
_atom_site_label
_atom_site_type_symbol
_atom_site_fract_x
_atom_site_fract_y
_atom_site_fract_z
_atom_site_U_iso_or_equiv
_atom_site_adp_type
_atom_site_occupancy
_atom_site_symmetry_multiplicity
_atom_site_calc_flag
_atom_site_refinement_flags
Ni1 Ni -0.005790(14) 0.210457(14) 0.020848(14) 0.01613(8) Uani 1 1 d .
N1 N 0.08079(10) 0.27756(10) 0.09249(10) 0.0200(3) Uani 1 1 d .
N2 N 0.28423(10) 0.12061(10) -0.21567(10) 0.0197(3) Uani 1 1 d D
H2N H 0.2990(15) 0.0718(10) -0.2062(14) 0.024 Uiso 1 1 d D
N3 N 0.08683(10) 0.18798(10) -0.06236(9) 0.0177(3) Uani 1 1 d .
N4 N -0.06462(10) 0.30776(10) -0.02974(10) 0.0199(3) Uani 1 1 d .
N5 N -0.27063(11) -0.02852(10) -0.13873(10) 0.0221(3) Uani 1 1 d D
H5N H -0.2704(15) -0.0340(14) -0.1912(10) 0.027 Uiso 1 1 d D
N6 N -0.10026(10) 0.13789(10) -0.03938(10) 0.0195(3) Uani 1 1 d .
C1 C 0.15282(13) 0.24387(12) 0.11891(12) 0.0220(4) Uani 1 1 d .
H1 H 0.1716 0.1978 0.0931 0.026 Uiso 1 1 calc R
C2 C 0.20066(12) 0.27301(12) 0.18160(12) 0.0219(4) Uani 1 1 d .
H2 H 0.2501 0.2472 0.1969 0.026 Uiso 1 1 calc R
C3 C 0.17374(12) 0.34191(11) 0.22189(11) 0.0183(4) Uani 1 1 d .
C4 C 0.10027(13) 0.37868(12) 0.19318(12) 0.0233(4) Uani 1 1 d .
H4 H 0.0807 0.4256 0.2168 0.028 Uiso 1 1 calc R
C5 C 0.05729(13) 0.34518(12) 0.12992(12) 0.0236(4) Uani 1 1 d .
H5 H 0.0089 0.3709 0.1119 0.028 Uiso 1 1 calc R
C6 C 0.10486(12) 0.11071(11) -0.07922(11) 0.0173(4) Uani 1 1 d .
H6 H 0.0731 0.0709 -0.0545 0.021 Uiso 1 1 calc R
C7 C 0.16794(12) 0.08811(11) -0.13118(11) 0.0179(4) Uani 1 1 d .
H7 H 0.1775 0.0342 -0.1416 0.021 Uiso 1 1 calc R
C8 C 0.21803(11) 0.14678(11) -0.16862(11) 0.0171(4) Uani 1 1 d .
C9 C 0.20047(12) 0.22688(11) -0.15057(12) 0.0201(4) Uani 1 1 d .
H9 H 0.2317 0.2679 -0.1737 0.024 Uiso 1 1 calc R
C10 C 0.13567(12) 0.24374(11) -0.09758(12) 0.0193(4) Uani 1 1 d .
H10 H 0.1252 0.2972 -0.0855 0.023 Uiso 1 1 calc R
C11 C -0.05797(14) 0.32945(13) -0.10718(12) 0.0273(4) Uani 1 1 d .
H11 H -0.0156 0.3060 -0.1378 0.033 Uiso 1 1 calc R
C12 C -0.10970(14) 0.38402(14) -0.14396(12) 0.0278(5) Uani 1 1 d .
H12 H -0.1018 0.3969 -0.1978 0.033 Uiso 1 1 calc R
C13 C -0.17438(12) 0.42022(11) -0.10003(12) 0.0197(4) Uani 1 1 d .
C14 C -0.18211(13) 0.39784(13) -0.01957(12) 0.0256(4) Uani 1 1 d .
H14 H -0.2240 0.4203 0.0125 0.031 Uiso 1 1 calc R
C15 C -0.12714(13) 0.34217(13) 0.01198(12) 0.0229(4) Uani 1 1 d .
H15 H -0.1339 0.3276 0.0655 0.027 Uiso 1 1 calc R
C16 C -0.16921(13) 0.11356(12) 0.00106(12) 0.0218(4) Uani 1 1 d .
H16 H -0.1776 0.1340 0.0524 0.026 Uiso 1 1 calc R
C17 C -0.22831(13) 0.06052(13) -0.02830(12) 0.0228(4) Uani 1 1 d .
H17 H -0.2753 0.0471 0.0023 0.027 Uiso 1 1 calc R
C18 C -0.21687(12) 0.02721(11) -0.10446(11) 0.0186(4) Uani 1 1 d .
C19 C -0.14833(12) 0.05573(12) -0.14902(11) 0.0203(4) Uani 1 1 d .
H19 H -0.1398 0.0380 -0.2014 0.024 Uiso 1 1 calc R
C20 C -0.09362(12) 0.11005(12) -0.11514(11) 0.0200(4) Uani 1 1 d .
H20 H -0.0492 0.1287 -0.1465 0.024 Uiso 1 1 calc R
C21 C -0.03138(14) 0.13981(14) 0.14634(12) 0.0267(5) Uani 1 1 d .
C22 C -0.0403(2) 0.09625(18) 0.22542(14) 0.0472(7) Uani 1 1 d .
H22A H -0.0569 0.0414 0.2150 0.057 Uiso 1 1 calc R
H22B H -0.0848 0.1213 0.2565 0.057 Uiso 1 1 calc R
O1 O 0.02159(10) 0.11311(9) 0.09610(9) 0.0266(3) Uani 1 1 d .
O2 O -0.07459(10) 0.20146(10) 0.13064(9) 0.0284(3) Uani 1 1 d .
Cl1 Cl 0.31277(5) -0.06056(4) -0.17215(4) 0.04173(19) Uani 0.93 1 d P
Cl1A Cl 0.3772(6) -0.0403(6) -0.1411(6) 0.044(2) Uani 0.07 1 d P

loop_
_atom_site_aniso_label
_atom_site_aniso_U_11
_atom_site_aniso_U_22
_atom_site_aniso_U_33
_atom_site_aniso_U_23
_atom_site_aniso_U_13
_atom_site_aniso_U_12
Ni1 0.01547(12) 0.01956(13) 0.01335(12) 0.00011(9) -0.00003(9) 0.00107(9)
N1 0.0180(8) 0.0228(8) 0.0191(8) -0.0020(6) -0.0027(6) 0.0004(6)
N2 0.0217(8) 0.0171(8) 0.0204(8) 0.0032(6) 0.0051(6) 0.0032(6)
N3 0.0166(7) 0.0203(7) 0.0161(7) -0.0001(6) 0.0000(6) 0.0003(6)
N4 0.0179(8) 0.0234(8) 0.0185(8) -0.0014(6) -0.0016(6) 0.0033(6)
N5 0.0255(8) 0.0266(9) 0.0143(7) -0.0001(7) 0.0016(6) -0.0091(7)
N6 0.0189(8) 0.0228(8) 0.0167(7) 0.0002(6) 0.0005(6) -0.0011(6)
C1 0.0216(9) 0.0226(9) 0.0218(9) -0.0046(8) -0.0002(8) 0.0022(8)
C2 0.0185(9) 0.0251(10) 0.0221(9) -0.0026(8) -0.0042(7) 0.0041(7)
C3 0.0173(8) 0.0202(9) 0.0173(8) 0.0016(7) -0.0012(7) -0.0018(7)
C4 0.0225(10) 0.0215(9) 0.0260(10) -0.0036(8) -0.0037(8) 0.0034(8)
C5 0.0198(9) 0.0246(10) 0.0265(10) -0.0019(8) -0.0074(8) 0.0047(8)
C6 0.0176(8) 0.0176(8) 0.0167(8) 0.0031(7) -0.0014(7) -0.0022(7)
C7 0.0194(9) 0.0170(8) 0.0172(8) 0.0012(7) -0.0007(7) 0.0001(7)
C8 0.0154(8) 0.0215(9) 0.0145(8) 0.0002(7) -0.0011(7) 0.0000(7)
C9 0.0211(9) 0.0185(9) 0.0208(9) 0.0007(7) 0.0033(7) -0.0028(7)
C10 0.0213(9) 0.0161(8) 0.0204(9) -0.0009(7) 0.0001(7) -0.0003(7)
C11 0.0273(10) 0.0351(11) 0.0193(9) 0.0005(8) 0.0047(8) 0.0139(9)
C12 0.0308(11) 0.0368(12) 0.0158(9) 0.0024(8) 0.0027(8) 0.0122(9)
C13 0.0185(9) 0.0204(9) 0.0202(9) 0.0004(7) -0.0011(7) 0.0020(7)
C14 0.0236(10) 0.0317(11) 0.0215(10) 0.0030(8) 0.0070(8) 0.0095(8)
C15 0.0221(9) 0.0284(10) 0.0181(9) 0.0026(8) 0.0029(7) 0.0033(8)
C16 0.0223(9) 0.0266(10) 0.0163(9) -0.0021(7) 0.0026(7) -0.0020(8)
C17 0.0201(9) 0.0297(10) 0.0185(9) 0.0002(8) 0.0047(7) -0.0045(8)
C18 0.0187(9) 0.0188(9) 0.0184(9) 0.0018(7) -0.0016(7) -0.0010(7)
C19 0.0196(9) 0.0263(9) 0.0151(8) -0.0013(7) 0.0026(7) 0.0000(8)
C20 0.0171(9) 0.0263(10) 0.0166(9) 0.0012(7) 0.0019(7) -0.0014(7)
C21 0.0291(10) 0.0367(12) 0.0142(9) 0.0011(8) -0.0045(8) -0.0156(9)
C22 0.0676(19) 0.0576(17) 0.0163(10) 0.0076(11) -0.0067(12) -0.0301(15)
O1 0.0324(8) 0.0263(7) 0.0209(7) 0.0055(6) -0.0033(6) -0.0012(6)
O2 0.0243(7) 0.0393(9) 0.0218(7) -0.0068(6) 0.0019(6) -0.0042(6)
Cl1 0.0729(5) 0.0292(3) 0.0231(3) 0.0094(2) 0.0187(3) 0.0252(3)
Cl1A 0.039(5) 0.053(5) 0.039(5) 0.002(4) -0.008(4) 0.005(4)

loop_
_atom_type_symbol
_atom_type_description
_atom_type_scat_dispersion_real
_atom_type_scat_dispersion_imag
_atom_type_scat_source
C C 0.0033 0.0016 'International Tables Vol C Tables 4.2.6.8 and 6.1.1.4'
H H 0.0000 0.0000 'International Tables Vol C Tables 4.2.6.8 and 6.1.1.4'
N N 0.0061 0.0033 'International Tables Vol C Tables 4.2.6.8 and 6.1.1.4'
O O 0.0106 0.0060 'International Tables Vol C Tables 4.2.6.8 and 6.1.1.4'
Ni Ni 0.3393 1.1124 'International Tables Vol C Tables 4.2.6.8 and 6.1.1.4'
Cl Cl 0.1484 0.1585 'International Tables Vol C Tables 4.2.6.8 and 6.1.1.4'

loop_
_geom_angle_atom_site_label_1
_geom_angle_atom_site_label_2
_geom_angle_atom_site_label_3
_geom_angle
_geom_angle_site_symmetry_1
_geom_angle_site_symmetry_3
N3 Ni1 N4 101.13(6) . .
N3 Ni1 O1 96.48(6) . .
N4 Ni1 O1 162.15(6) . .
N3 Ni1 O2 158.52(6) . .
N4 Ni1 O2 100.06(6) . .
O1 Ni1 O2 62.61(6) . .
N3 Ni1 N1 90.74(6) . .
N4 Ni1 N1 96.04(6) . .
O1 Ni1 N1 86.60(6) . .
O2 Ni1 N1 83.54(6) . .
N3 Ni1 N6 94.58(6) . .
N4 Ni1 N6 86.53(6) . .
O1 Ni1 N6 89.16(6) . .
O2 Ni1 N6 90.19(6) . .
N1 Ni1 N6 173.55(6) . .
N3 Ni1 C21 127.55(7) . .
N4 Ni1 C21 131.29(7) . .
O1 Ni1 C21 31.36(7) . .
O2 Ni1 C21 31.28(7) . .
N1 Ni1 C21 83.26(7) . .
N6 Ni1 C21 90.59(6) . .
C5 N1 C1 115.81(17) . .
C5 N1 Ni1 121.48(13) . .
C1 N1 Ni1 120.52(13) . .
C8 N2 C3 130.44(17) . 2_554
C10 N3 C6 116.69(16) . .
C10 N3 Ni1 125.36(13) . .
C6 N3 Ni1 117.77(12) . .
C15 N4 C11 116.08(17) . .
C15 N4 Ni1 117.58(13) . .
C11 N4 Ni1 124.83(14) . .
C13 N5 C18 127.81(17) 8 .
C16 N6 C20 115.26(17) . .
C16 N6 Ni1 119.84(13) . .
C20 N6 Ni1 124.78(13) . .
N1 C1 C2 124.47(18) . .
C1 C2 C3 119.04(18) . .
N2 C3 C2 125.81(17) 2 .
N2 C3 C4 117.26(17) 2 .
C2 C3 C4 116.82(17) . .
C5 C4 C3 119.69(18) . .
N1 C5 C4 124.11(18) . .
N3 C6 C7 123.13(17) . .
C6 C7 C8 119.85(17) . .
N2 C8 C9 125.15(17) . .
N2 C8 C7 117.36(17) . .
C9 C8 C7 117.31(17) . .
C10 C9 C8 118.65(17) . .
N3 C10 C9 124.35(18) . .
N4 C11 C12 124.13(19) . .
C11 C12 C13 119.57(19) . .
N5 C13 C14 123.92(18) 8_565 .
N5 C13 C12 119.18(18) 8_565 .
C14 C13 C12 116.78(18) . .
C15 C14 C13 119.39(18) . .
N4 C15 C14 124.04(18) . .
N6 C16 C17 124.64(18) . .
C16 C17 C18 119.32(18) . .
N5 C18 C17 124.19(18) . .
N5 C18 C19 119.25(17) . .
C17 C18 C19 116.50(18) . .
C20 C19 C18 119.80(17) . .
N6 C20 C19 124.17(18) . .
O2 C21 O1 120.66(19) . .
O2 C21 C22 121.5(2) . .
O1 C21 C22 117.9(2) . .
O2 C21 Ni1 61.16(11) . .
O1 C21 Ni1 59.57(10) . .
C22 C21 Ni1 175.73(18) . .
C21 C22 C22 113.0(3) . 3
C21 O1 Ni1 89.07(13) . .
C21 O2 Ni1 87.56(12) . .

loop_
_geom_bond_atom_site_label_1
_geom_bond_atom_site_label_2
_geom_bond_distance
_geom_bond_site_symmetry_2
Ni1 N3 2.0530(16) .
Ni1 N4 2.0546(17) .
Ni1 O1 2.0980(15) .
Ni1 O2 2.1332(15) .
Ni1 N1 2.1359(16) .
Ni1 N6 2.1720(16) .
Ni1 C21 2.433(2) .
N1 C5 1.343(3) .
N1 C1 1.347(3) .
N2 C8 1.380(2) .
N2 C3 1.384(2) 2_554
N3 C10 1.346(2) .
N3 C6 1.352(2) .
N4 C15 1.340(3) .
N4 C11 1.343(3) .
N5 C13 1.381(2) 8
N5 C18 1.385(2) .
N6 C16 1.346(3) .
N6 C20 1.348(2) .
C1 C2 1.379(3) .
C2 C3 1.399(3) .
C3 N2 1.384(2) 2
C3 C4 1.401(3) .
C4 C5 1.373(3) .
C6 C7 1.375(3) .
C7 C8 1.407(3) .
C8 C9 1.399(3) .
C9 C10 1.383(3) .
C11 C12 1.371(3) .
C12 C13 1.397(3) .
C13 N5 1.381(2) 8_565
C13 C14 1.396(3) .
C14 C15 1.378(3) .
C16 C17 1.379(3) .
C17 C18 1.396(3) .
C18 C19 1.399(3) .
C19 C20 1.376(3) .
C21 O2 1.264(3) .
C21 O1 1.266(3) .
C21 C22 1.510(3) .
C22 C22 1.517(6) 3
Cl1 Cl1A 1.194(10) .
